data_7242177
loop_
_publ_author_name
'Brummel, Beau R.'
'Lee, Kinsey G.'
'Kolis, Joseph W.'
'Whitehead, Daniel C.'
'McMillen, Colin D.'

_publ_section_title
;
 Guanidinium sulfates as directors of noncentrosymmetric structures
;
_journal_issue 7
_journal_name_full CrystEngComm
_journal_page_first 1643
_journal_page_last 1656
_journal_paper_doi 10.1039/D0CE01817A
_journal_volume 23
_journal_year 2021
_chemical_absolute_configuration ad
_chemical_formula_sum 'C2 H12 N6 O4 S'
_chemical_formula_weight 216.24
_space_group_crystal_system cubic
_space_group_IT_number 212
_space_group_name_Hall 'P 4acd 2ab 3'
_space_group_name_H-M_alt 'P 43 3 2'
_atom_sites_solution_hydrogens mixed
_atom_sites_solution_primary dual
_atom_sites_solution_secondary difmap
_audit_creation_method SHELXL-2016/6
_audit_update_record
;
2020-06-26 deposited with the CCDC.	2021-01-26 downloaded from the CCDC.
;
_cell_angle_alpha 90
_cell_angle_beta 90
_cell_angle_gamma 90
_cell_formula_units_Z 20
_cell_length_a 17.8273(6)
_cell_length_b 17.8273(6)
_cell_length_c 17.8273(6)
_cell_measurement_reflns_used 9304
_cell_measurement_temperature 100(2)
_cell_measurement_theta_max 26.41
_cell_measurement_theta_min 2.55
_cell_volume 5665.7(3)
_computing_cell_refinement 'Bruker SAINT'
_computing_data_collection 'Bruker APEX3'
_computing_data_reduction 'Bruker SAINT'
_computing_molecular_graphics 'Bruker SHELXTL'
_computing_publication_material 'Bruker SHELXTL'
_computing_structure_refinement 'SHELXL-2014 (Sheldrick 2014)'
_computing_structure_solution 'SHELXT-2014 (Sheldrick 2014)'
_diffrn_ambient_temperature 100(2)
_diffrn_measured_fraction_theta_full 0.993
_diffrn_measured_fraction_theta_max 0.993
_diffrn_measurement_device_type 'Bruker D8 Venture Photon 100'
_diffrn_measurement_method '\f and \w scans'
_diffrn_radiation_type MoK\a
_diffrn_radiation_wavelength 0.71073
_diffrn_reflns_av_R_equivalents 0.0616
_diffrn_reflns_av_unetI/netI 0.0097
_diffrn_reflns_Laue_measured_fraction_full 0.993
_diffrn_reflns_Laue_measured_fraction_max 0.993
_diffrn_reflns_limit_h_max 22
_diffrn_reflns_limit_h_min -22
_diffrn_reflns_limit_k_max 22
_diffrn_reflns_limit_k_min -22
_diffrn_reflns_limit_l_max 22
_diffrn_reflns_limit_l_min -22
_diffrn_reflns_number 131432
_diffrn_reflns_point_group_measured_fraction_full 0.995
_diffrn_reflns_point_group_measured_fraction_max 0.996
_diffrn_reflns_theta_full 25.242
_diffrn_reflns_theta_max 26.413
_diffrn_reflns_theta_min 3.232
_diffrn_source 'Incoatec I\mS'
_exptl_absorpt_coefficient_mu 0.286
_exptl_absorpt_correction_T_max 1.0000
_exptl_absorpt_correction_T_min 0.9706
_exptl_absorpt_correction_type multi-scan
_exptl_absorpt_process_details 'SADABS, Bruker'
_exptl_crystal_colour colourless
_exptl_crystal_density_diffrn 1.268
_exptl_crystal_description block
_exptl_crystal_F_000 2280
_exptl_crystal_size_max 0.210
_exptl_crystal_size_mid 0.121
_exptl_crystal_size_min 0.087
_refine_diff_density_max 0.738
_refine_diff_density_min -0.283
_refine_diff_density_rms 0.073
_refine_ls_abs_structure_details
;
 Flack x determined using 728 quotients [(I+)-(I-)]/[(I+)+(I-)]
 (Parsons, Flack and Wagner, Acta Cryst. B69 (2013) 249-259).
;
_refine_ls_abs_structure_Flack 0.013(14)
_refine_ls_extinction_method none
_refine_ls_goodness_of_fit_ref 1.199
_refine_ls_hydrogen_treatment mixed
_refine_ls_matrix_type full
_refine_ls_number_parameters 131
_refine_ls_number_reflns 1952
_refine_ls_number_restraints 6
_refine_ls_restrained_S_all 1.200
_refine_ls_R_factor_all 0.0384
_refine_ls_R_factor_gt 0.0371
_refine_ls_shift/su_max 0.001
_refine_ls_shift/su_mean 0.000
_refine_ls_structure_factor_coef Fsqd
_refine_ls_weighting_details 'w=1/[\s^2^(Fo^2^)+(0.0689P)^2^+3.6256P] where P=(Fo^2^+2Fc^2^)/3'
_refine_ls_weighting_scheme calc
_refine_ls_wR_factor_gt 0.1163
_refine_ls_wR_factor_ref 0.1178
_reflns_Friedel_coverage 0.627
_reflns_Friedel_fraction_full 1.000
_reflns_Friedel_fraction_max 1.000
_reflns_number_gt 1900
_reflns_number_total 1952
_reflns_threshold_expression 'I > 2\s(I)'
_cod_data_source_file d0ce01817a1.cif
_cod_data_source_block 1
_cod_depositor_comments 'Adding full bibliography for 7242177--7242183.cif.'
_cod_original_cell_volume 5665.7(6)
_cod_database_code 7242177
_shelx_shelxl_version_number 2016/6
_shelx_space_group_comment
;
The symmetry employed for this shelxl refinement is uniquely defined
by the following loop, which should always be used as a source of
symmetry information in preference to the above space-group names.
They are only intended as comments.
;
_shelx_estimated_absorpt_t_min 0.942
_shelx_estimated_absorpt_t_max 0.976

loop_
_space_group_symop_operation_xyz
'x, y, z'
'-x+1/2, -y, z+1/2'
'-x, y+1/2, -z+1/2'
'x+1/2, -y+1/2, -z'
'z, x, y'
'z+1/2, -x+1/2, -y'
'-z+1/2, -x, y+1/2'
'-z, x+1/2, -y+1/2'
'y, z, x'
'-y, z+1/2, -x+1/2'
'y+1/2, -z+1/2, -x'
'-y+1/2, -z, x+1/2'
'y+1/4, x+3/4, -z+3/4'
'-y+1/4, -x+1/4, -z+1/4'
'y+3/4, -x+3/4, z+1/4'
'-y+3/4, x+1/4, z+3/4'
'x+1/4, z+3/4, -y+3/4'
'-x+3/4, z+1/4, y+3/4'
'-x+1/4, -z+1/4, -y+1/4'
'x+3/4, -z+3/4, y+1/4'
'z+1/4, y+3/4, -x+3/4'
'z+3/4, -y+3/4, x+1/4'
'-z+3/4, y+1/4, x+3/4'
'-z+1/4, -y+1/4, -x+1/4'

loop_
_atom_site_label
_atom_site_type_symbol
_atom_site_fract_x
_atom_site_fract_y
_atom_site_fract_z
_atom_site_U_iso_or_equiv
_atom_site_adp_type
_atom_site_occupancy
_atom_site_site_symmetry_order
_atom_site_calc_flag
_atom_site_refinement_flags_posn
_atom_site_refinement_flags_adp
_atom_site_refinement_flags_occupancy
_atom_site_disorder_assembly
_atom_site_disorder_group
S1 S 0.44481(4) 0.44481(4) 0.44481(4) 0.0154(3) Uani 1 3 d S T P . .
S2 S 0.29748(4) 0.04748(4) 0.375000 0.0157(3) Uani 1 2 d S T P . .
O1 O 0.28141(13) -0.00453(13) 0.31210(13) 0.0203(5) Uani 1 1 d . . . . .
O2 O 0.37575(12) 0.03741(12) 0.40058(13) 0.0201(5) Uani 1 1 d . . . . .
O3 O 0.48507(13) 0.42638(12) 0.37455(13) 0.0198(5) Uani 1 1 d . . . . .
O4 O 0.49290(12) 0.49290(12) 0.49290(12) 0.0181(8) Uani 1 3 d S T P . .
N1 N 0.125000 -0.07272(16) 0.32272(16) 0.0252(9) Uani 1 2 d S T P . .
H1A H 0.090095 -0.072720 0.287815 0.030 Uiso 0.5 1 calc R U P . .
H1B H 0.159905 -0.037815 0.322720 0.030 Uiso 0.5 1 calc R U P . .
N2 N 0.35108(17) -0.14890(17) 0.31965(19) 0.0275(7) Uani 1 1 d D . . . .
H2A H 0.336(3) -0.1027(19) 0.319(3) 0.033(12) Uiso 1 1 d D . . . .
H2B H 0.331(3) -0.186(3) 0.299(3) 0.052(15) Uiso 1 1 d D . . . .
N3 N 0.44375(19) -0.11121(18) 0.4008(2) 0.0315(7) Uani 1 1 d D . . . .
H3A H 0.416(2) -0.076(2) 0.411(3) 0.043(14) Uiso 1 1 d D . . . .
H3B H 0.486(2) -0.115(3) 0.424(3) 0.044(14) Uiso 1 1 d D . . . .
N4 N 0.4407(2) -0.23303(18) 0.3580(2) 0.0349(8) Uani 1 1 d D . . . .
H4A H 0.471(2) -0.248(3) 0.396(2) 0.042 Uiso 1 1 d D U . . .
H4B H 0.425(3) -0.265(3) 0.326(2) 0.042 Uiso 1 1 d D U . . .
N5 N 0.48353(19) 0.14913(18) 0.3496(2) 0.0314(8) Uani 1 1 d . . . . .
H5A H 0.525(3) 0.143(3) 0.332(3) 0.038(13) Uiso 1 1 d . . . . .
H5B H 0.448(3) 0.115(3) 0.350(3) 0.042(13) Uiso 1 1 d . . . . .
N6 N 0.51994(17) 0.26994(17) 0.375000 0.0325(11) Uani 1 2 d S T P . .
H6A H 0.565206 0.259581 0.358254 0.039 Uiso 0.5 1 calc R U P . .
H6B H 0.509582 0.315206 0.391746 0.039 Uiso 0.5 1 calc R U P . .
C1 C 0.125000 -0.125000 0.375000 0.0206(15) Uani 1 6 d S T P . .
C2 C 0.4114(2) -0.16444(19) 0.3599(2) 0.0250(7) Uani 1 1 d . . . . .
C3 C 0.46774(19) 0.21774(19) 0.375000 0.0262(11) Uani 1 2 d S T P . .

loop_
_atom_site_aniso_label
_atom_site_aniso_U_11
_atom_site_aniso_U_22
_atom_site_aniso_U_33
_atom_site_aniso_U_23
_atom_site_aniso_U_13
_atom_site_aniso_U_12
S1 0.0154(3) 0.0154(3) 0.0154(3) 0.0002(3) 0.0002(3) 0.0002(3)
S2 0.0145(3) 0.0145(3) 0.0181(5) -0.0019(3) 0.0019(3) 0.0000(4)
O1 0.0227(12) 0.0167(11) 0.0214(12) -0.0032(9) -0.0007(9) 0.0000(8)
O2 0.0144(11) 0.0180(11) 0.0279(12) -0.0024(9) 0.0013(9) -0.0001(9)
O3 0.0227(12) 0.0192(11) 0.0174(11) -0.0021(9) 0.0027(9) 0.0009(9)
O4 0.0181(8) 0.0181(8) 0.0181(8) -0.0013(8) -0.0013(8) -0.0013(8)
N1 0.030(2) 0.0228(13) 0.0228(13) 0.0053(16) -0.0075(12) -0.0075(12)
N2 0.0237(15) 0.0170(14) 0.0419(18) -0.0079(12) -0.0113(13) 0.0041(11)
N3 0.0262(16) 0.0209(15) 0.048(2) -0.0107(14) -0.0160(14) 0.0066(12)
N4 0.0346(17) 0.0196(15) 0.051(2) -0.0111(14) -0.0224(16) 0.0083(13)
N5 0.0224(16) 0.0206(15) 0.051(2) -0.0067(14) 0.0116(14) -0.0023(13)
N6 0.0185(12) 0.0185(12) 0.061(3) -0.0083(14) 0.0083(14) 0.0016(16)
C1 0.0206(15) 0.0206(15) 0.0206(15) 0.0010(17) -0.0010(17) -0.0010(17)
C2 0.0243(17) 0.0159(15) 0.0347(19) -0.0043(13) -0.0050(14) 0.0025(12)
C3 0.0194(14) 0.0194(14) 0.040(3) -0.0007(14) 0.0007(14) 0.0005(18)

loop_
_atom_type_symbol
_atom_type_description
_atom_type_scat_dispersion_real
_atom_type_scat_dispersion_imag
_atom_type_scat_source
C C 0.0033 0.0016 'International Tables Vol C Tables 4.2.6.8 and 6.1.1.4'
H H 0.0000 0.0000 'International Tables Vol C Tables 4.2.6.8 and 6.1.1.4'
N N 0.0061 0.0033 'International Tables Vol C Tables 4.2.6.8 and 6.1.1.4'
O O 0.0106 0.0060 'International Tables Vol C Tables 4.2.6.8 and 6.1.1.4'
S S 0.1246 0.1234 'International Tables Vol C Tables 4.2.6.8 and 6.1.1.4'

loop_
_geom_angle_atom_site_label_1
_geom_angle_atom_site_label_2
_geom_angle_atom_site_label_3
_geom_angle
_geom_angle_site_symmetry_1
_geom_angle_site_symmetry_3
_geom_angle_publ_flag
O3 S1 O3 109.27(10) . 9 ?
O3 S1 O3 109.27(10) . 5 ?
O3 S1 O3 109.27(10) 9 5 ?
O3 S1 O4 109.68(10) . . ?
O3 S1 O4 109.67(10) 9 . ?
O3 S1 O4 109.67(10) 5 . ?
O2 S2 O2 108.92(19) . 13_545 ?
O2 S2 O1 109.84(12) . . ?
O2 S2 O1 109.47(13) 13_545 . ?
O2 S2 O1 109.47(13) . 13_545 ?
O2 S2 O1 109.85(12) 13_545 13_545 ?
O1 S2 O1 109.3(2) . 13_545 ?
C1 N1 H1A 120.0 . . ?
C1 N1 H1B 120.0 . . ?
H1A N1 H1B 120.0 . . ?
C2 N2 H2A 117(3) . . ?
C2 N2 H2B 115(4) . . ?
H2A N2 H2B 128(5) . . ?
C2 N3 H3A 114(3) . . ?
C2 N3 H3B 125(3) . . ?
H3A N3 H3B 119(5) . . ?
C2 N4 H4A 119(3) . . ?
C2 N4 H4B 120(4) . . ?
H4A N4 H4B 121(5) . . ?
C3 N5 H5A 116(4) . . ?
C3 N5 H5B 119(3) . . ?
H5A N5 H5B 124(5) . . ?
C3 N6 H6A 120.0 . . ?
C3 N6 H6B 120.0 . . ?
H6A N6 H6B 120.0 . . ?
N1 C1 N1 120.0 10_545 7 ?
N1 C1 N1 120.0 10_545 . ?
N1 C1 N1 120.0 7 . ?
N2 C2 N3 120.1(3) . . ?
N2 C2 N4 119.9(3) . . ?
N3 C2 N4 120.1(3) . . ?
N6 C3 N5 119.9(2) . . ?
N6 C3 N5 119.9(2) . 13_545 ?
N5 C3 N5 120.1(5) . 13_545 ?

loop_
_geom_bond_atom_site_label_1
_geom_bond_atom_site_label_2
_geom_bond_distance
_geom_bond_site_symmetry_2
_geom_bond_publ_flag
S1 O3 1.480(2) . ?
S1 O3 1.481(2) 9 ?
S1 O3 1.481(2) 5 ?
S1 O4 1.485(4) . ?
S2 O2 1.479(2) . ?
S2 O2 1.479(2) 13_545 ?
S2 O1 1.483(2) . ?
S2 O1 1.483(2) 13_545 ?
N1 C1 1.318(4) . ?
N1 H1A 0.8800 . ?
N1 H1B 0.8800 . ?
N2 C2 1.323(5) . ?
N2 H2A 0.87(3) . ?
N2 H2B 0.84(3) . ?
N3 C2 1.328(5) . ?
N3 H3A 0.82(3) . ?
N3 H3B 0.86(3) . ?
N4 C2 1.330(4) . ?
N4 H4A 0.90(3) . ?
N4 H4B 0.85(3) . ?
N5 C3 1.334(4) . ?
N5 H5A 0.82(6) . ?
N5 H5B 0.88(6) . ?
N6 C3 1.316(7) . ?
N6 H6A 0.8800 . ?
N6 H6B 0.8800 . ?

loop_
_geom_hbond_atom_site_label_D
_geom_hbond_atom_site_label_H
_geom_hbond_atom_site_label_A
_geom_hbond_distance_DH
_geom_hbond_distance_HA
_geom_hbond_distance_DA
_geom_hbond_angle_DHA
_geom_hbond_site_symmetry_A
N1 H1A O1 0.88 2.25 3.048(3) 150.0 19
N1 H1B O1 0.88 2.25 3.048(3) 150.0 .
N2 H2A O1 0.87(3) 2.01(3) 2.861(4) 169(4) .
N2 H2B O4 0.84(3) 2.09(4) 2.898(3) 164(6) 16_544
N3 H3A O2 0.82(3) 2.15(4) 2.914(4) 154(5) .
N3 H3B O2 0.86(3) 2.14(3) 2.995(4) 171(5) 8_645
N4 H4B O3 0.85(3) 2.12(3) 2.961(4) 168(5) 23_544
N5 H5A O3 0.82(6) 2.21(5) 2.972(4) 155(5) 21_545
N5 H5B O2 0.88(6) 2.10(5) 2.913(4) 154(5) .
N6 H6B O3 0.88 2.05 2.857(3) 151.6 .
N6 H6A O3 0.88 2.05 2.857(3) 151.6 13_545
